data_2002535
loop_
_publ_author_name
'Mueller-Buschbaum, Hk'
'Kluever, E'

_publ_section_title
;
Ein neues Oxometallat mit Mangan(II): Ba5 Mn4 Nd8 O21
;
_journal_name_full
;
Zeitschrift fuer Anorganische und Allgemeine Chemie
;
_journal_page_first 21
_journal_page_last 24
_journal_paper_doi 10.1002/zaac.19926120105
_journal_volume 612
_journal_year 1992
_chemical_formula_structural 'Ba5 Mn4 Nd8 O21'
_chemical_formula_sum 'Ba5 Mn4 Nd8 O21'
_chemical_name_systematic 'Barium manganese neodymium oxide (5/4/8/21)'
_space_group_IT_number 87
_symmetry_cell_setting tetragonal
_symmetry_Int_Tables_number 87
_symmetry_space_group_name_Hall '-I 4'
_symmetry_space_group_name_H-M 'I 4/m'
_cell_angle_alpha 90
_cell_angle_beta 90
_cell_angle_gamma 90
_cell_formula_units_Z 2
_cell_length_a 14.2104(54)
_cell_length_b 14.2104(54)
_cell_length_c 5.8581(96)
_cell_volume 1183.0
_refine_ls_R_factor_all 0.053
_cod_database_code 2002535

loop_
_symmetry_equiv_pos_as_xyz
x,y,z
-x,-y,z
-y,x,z
y,-x,z
-x,-y,-z
x,y,-z
y,-x,-z
-y,x,-z
1/2+x,1/2+y,1/2+z
1/2-x,1/2-y,1/2+z
1/2-y,1/2+x,1/2+z
1/2+y,1/2-x,1/2+z
1/2-x,1/2-y,1/2-z
1/2+x,1/2+y,1/2-z
1/2+y,1/2-x,1/2-z
1/2-y,1/2+x,1/2-z

loop_
_atom_site_label
_atom_site_type_symbol
_atom_site_symmetry_multiplicity
_atom_site_Wyckoff_symbol
_atom_site_fract_x
_atom_site_fract_y
_atom_site_fract_z
_atom_site_occupancy
_atom_site_attached_hydrogens
_atom_site_calc_flag
Nd1 Nd3+ 8 h 0.2487(2) 0.1675(2) 0. 1. 0 d
Nd2 Nd3+ 8 h 0.4108(2) 0.3570(2) 0. 1. 0 d
Ba1 Ba2+ 2 a 0. 0. 0. 1. 0 d
Ba2 Ba2+ 8 h 0.5312(3) 0.1366(3) 0. 1. 0 d
Mn1 Mn2+ 8 h 0.0419(6) 0.2512(6) 0. 1. 0 d
O1 O2- 2 b 0. 0. 0.5 1. 0 d
O2 O2- 8 h 0.624(2) 0.967(2) 0. 1. 0 d
O3 O2- 16 i 0.678(2) 0.547(2) 0.737(5) 1. 0 d
O4 O2- 16 i 0.351(2) 0.237(2) 0.242(6) 1. 0 d

loop_
_atom_type_symbol
_atom_type_oxidation_number
Nd3+ 3.000
Ba2+ 2.000
Mn2+ 2.000
O2- -2.000
